data_7014396
loop_
_publ_author_name
'Wang, Ru'
'Kang, Ling-Chen'
'Xiong, Jing'
'Dou, Xiao-Wei'
'Chen, Xiao-Yu'
'Zuo, Jing-Lin'
'You, Xiao-Zeng'

_publ_section_title
;
 Structures and physical properties of oligomeric and polymeric metal
 complexes based on bis(pyridyl)-substituted TTF ligands and an
 inorganic analogue.
;
_journal_issue 4
_journal_name_full 'Dalton transactions (Cambridge, England : 2003)'
_journal_page_first 919
_journal_page_last 926
_journal_paper_doi 10.1039/c0dt00739k
_journal_volume 40
_journal_year 2011
_chemical_formula_moiety 'C108 H84 B2 Co2 N14 Ni O4 S4'
_chemical_formula_sum 'C108 H84 B2 Co2 N14 Ni O4 S4'
_chemical_formula_weight 1968.34
_chemical_name_systematic
;
?
;
_space_group_IT_number 14
_symmetry_cell_setting monoclinic
_symmetry_space_group_name_Hall '-P 2ybc'
_symmetry_space_group_name_H-M 'P 1 21/c 1'
_atom_sites_solution_hydrogens geom
_atom_sites_solution_primary direct
_atom_sites_solution_secondary difmap
_audit_creation_method SHELXL-97
_cell_angle_alpha 90.00
_cell_angle_beta 117.570(3)
_cell_angle_gamma 90.00
_cell_formula_units_Z 2
_cell_length_a 10.3052(8)
_cell_length_b 25.198(2)
_cell_length_c 20.1921(13)
_cell_measurement_temperature 291(2)
_cell_volume 4647.9(6)
_computing_cell_refinement 'Bruker SMART'
_computing_data_collection 'Bruker SMART'
_computing_data_reduction 'Bruker SAINT'
_computing_molecular_graphics 'Bruker SHELXTL'
_computing_publication_material 'Bruker SHELXTL'
_computing_structure_refinement 'SHELXL-97 (Sheldrick, 1997)'
_computing_structure_solution 'SHELXS-97 (Sheldrick, 1990)'
_diffrn_ambient_temperature 291(2)
_diffrn_measured_fraction_theta_full 0.997
_diffrn_measured_fraction_theta_max 0.997
_diffrn_measurement_device_type 'CCD area detector'
_diffrn_measurement_method 'phi and omega scans'
_diffrn_radiation_monochromator graphite
_diffrn_radiation_source 'fine-focus sealed tube'
_diffrn_radiation_type MoK\a
_diffrn_radiation_wavelength 0.71073
_diffrn_reflns_av_R_equivalents 0.0433
_diffrn_reflns_av_sigmaI/netI 0.0626
_diffrn_reflns_limit_h_max 12
_diffrn_reflns_limit_h_min -12
_diffrn_reflns_limit_k_max 25
_diffrn_reflns_limit_k_min -31
_diffrn_reflns_limit_l_max 24
_diffrn_reflns_limit_l_min -24
_diffrn_reflns_number 24757
_diffrn_reflns_theta_full 26.00
_diffrn_reflns_theta_max 26.00
_diffrn_reflns_theta_min 1.98
_exptl_absorpt_coefficient_mu 0.707
_exptl_absorpt_correction_T_max 0.9014
_exptl_absorpt_correction_T_min 0.8431
_exptl_absorpt_correction_type multi-scan
_exptl_absorpt_process_details 'SADABS,2000; Bruker'
_exptl_crystal_colour black
_exptl_crystal_density_diffrn 1.406
_exptl_crystal_density_method 'not measured'
_exptl_crystal_description block
_exptl_crystal_F_000 2036
_exptl_crystal_size_max 0.25
_exptl_crystal_size_mid 0.21
_exptl_crystal_size_min 0.15
_refine_diff_density_max 0.226
_refine_diff_density_min -0.503
_refine_diff_density_rms 0.055
_refine_ls_extinction_method none
_refine_ls_goodness_of_fit_ref 0.983
_refine_ls_hydrogen_treatment constr
_refine_ls_matrix_type full
_refine_ls_number_parameters 610
_refine_ls_number_reflns 9102
_refine_ls_number_restraints 0
_refine_ls_restrained_S_all 0.983
_refine_ls_R_factor_all 0.0821
_refine_ls_R_factor_gt 0.0534
_refine_ls_shift/su_max 0.000
_refine_ls_shift/su_mean 0.000
_refine_ls_structure_factor_coef Fsqd
_refine_ls_weighting_details 'calc w=1/[\s^2^(Fo^2^)+(0.0500P)^2^+1.9900P] where P=(Fo^2^+2Fc^2^)/3'
_refine_ls_weighting_scheme calc
_refine_ls_wR_factor_gt 0.1053
_refine_ls_wR_factor_ref 0.1125
_reflns_number_gt 6691
_reflns_number_total 9102
_reflns_threshold_expression >2sigma(I)
_cod_data_source_file C0DT00739K.TXT
_cod_data_source_block 2
_cod_depositor_comments
;
The following automatic conversions were performed:
'_symmetry_cell_setting' value 'Monoclinic' changed to 'monoclinic'
according to '/home/saulius/struct/CIF-dictionaries/cif_core.dic'
dictionary named 'cif_core.dic' version 2.4.1 from 2010-06-29.

Automatic conversion script
Id: cif_fix_enum 1555 2011-01-17 13:19:09Z saulius 
;
_cod_original_sg_symbol_H-M 'P 21/c'
_cod_database_code 7014396

loop_
_symmetry_equiv_pos_as_xyz
'x, y, z'
'-x, y+1/2, -z+1/2'
'-x, -y, -z'
'x, -y-1/2, z-1/2'

loop_
_atom_site_label
_atom_site_type_symbol
_atom_site_fract_x
_atom_site_fract_y
_atom_site_fract_z
_atom_site_U_iso_or_equiv
_atom_site_adp_type
_atom_site_occupancy
_atom_site_symmetry_multiplicity
_atom_site_calc_flag
_atom_site_refinement_flags
_atom_site_disorder_assembly
_atom_site_disorder_group
B1 B 0.8489(3) 0.84575(14) 0.20918(19) 0.0330(7) Uani 1 1 d . . .
H1A H 0.8632 0.8826 0.1985 0.040 Uiso 1 1 d R . .
C1 C 0.0927(4) 0.61235(14) 0.00342(19) 0.0543(10) Uani 1 1 d . . .
H1 H 0.0907 0.6484 -0.0072 0.065 Uiso 1 1 calc R . .
C2 C 0.2181(4) 0.59185(14) 0.05875(18) 0.0479(9) Uani 1 1 d . . .
C3 C 0.3528(3) 0.62330(12) 0.10218(17) 0.0365(7) Uani 1 1 d . . .
C4 C 0.3646(3) 0.67433(13) 0.08864(17) 0.0436(8) Uani 1 1 d . . .
H4 H 0.2847 0.6917 0.0512 0.052 Uiso 1 1 calc R . .
C5 C 0.4929(4) 0.70180(12) 0.12907(17) 0.0409(7) Uani 1 1 d . . .
H5 H 0.4957 0.7374 0.1178 0.049 Uiso 1 1 calc R . .
C6 C 0.4734(3) 0.60050(13) 0.15861(17) 0.0424(8) Uani 1 1 d . . .
H6 H 0.4717 0.5650 0.1709 0.051 Uiso 1 1 calc R . .
C7 C 0.5981(4) 0.63078(13) 0.19737(18) 0.0453(8) Uani 1 1 d . . .
H7 H 0.6780 0.6148 0.2366 0.054 Uiso 1 1 calc R . .
C8 C 1.3001(4) 0.71398(13) 0.45945(18) 0.0443(8) Uani 1 1 d . . .
H8 H 1.3597 0.7201 0.4370 0.053 Uiso 1 1 calc R . .
C9 C 1.3462(4) 0.67986(13) 0.5200(2) 0.0515(9) Uani 1 1 d . . .
H9 H 1.4357 0.6626 0.5368 0.062 Uiso 1 1 calc R . .
C10 C 1.2648(4) 0.67123(13) 0.55501(19) 0.0511(9) Uani 1 1 d . . .
H10 H 1.2980 0.6486 0.5960 0.061 Uiso 1 1 calc R . .
C11 C 1.1308(4) 0.69642(13) 0.52938(18) 0.0442(8) Uani 1 1 d . . .
H11 H 1.0742 0.6908 0.5536 0.053 Uiso 1 1 calc R . .
C12 C 1.0805(4) 0.72958(13) 0.46844(17) 0.0429(8) Uani 1 1 d . . .
H12 H 0.9895 0.7458 0.4512 0.052 Uiso 1 1 calc R . .
C13 C 1.1659(3) 0.73887(12) 0.43245(16) 0.0379(7) Uani 1 1 d . . .
C14 C 1.1214(3) 0.77830(12) 0.37269(16) 0.0359(7) Uani 1 1 d . . .
C15 C 1.2063(4) 0.82067(12) 0.37184(18) 0.0452(8) Uani 1 1 d . . .
H15 H 1.3020 0.8279 0.4072 0.054 Uiso 1 1 calc R . .
C16 C 1.1238(3) 0.84951(12) 0.30975(18) 0.0376(7) Uani 1 1 d . . .
C17 C 1.1614(3) 0.89717(12) 0.28118(17) 0.0368(7) Uani 1 1 d . . .
C18 C 1.2385(4) 0.93794(13) 0.33048(19) 0.0468(8) Uani 1 1 d . . .
H18 H 1.2620 0.9349 0.3807 0.056 Uiso 1 1 calc R . .
C19 C 1.2799(4) 0.98211(13) 0.30647(19) 0.0487(8) Uani 1 1 d . . .
H19 H 1.3332 1.0085 0.3404 0.058 Uiso 1 1 calc R . .
C20 C 1.2435(4) 0.98793(13) 0.23242(19) 0.0477(8) Uani 1 1 d . . .
H20 H 1.2724 1.0181 0.2162 0.057 Uiso 1 1 calc R . .
C21 C 1.1663(4) 0.95012(13) 0.18343(18) 0.0452(8) Uani 1 1 d . . .
H21 H 1.1386 0.9549 0.1330 0.054 Uiso 1 1 calc R . .
C22 C 1.1275(4) 0.90420(13) 0.20664(19) 0.0447(8) Uani 1 1 d . . .
H22 H 1.0780 0.8776 0.1721 0.054 Uiso 1 1 calc R . .
C23 C 0.8139(4) 0.64398(13) 0.10168(19) 0.0448(8) Uani 1 1 d . . .
H23 H 0.8903 0.6522 0.1484 0.054 Uiso 1 1 calc R . .
C24 C 0.7796(4) 0.59063(14) 0.08066(18) 0.0465(8) Uani 1 1 d . . .
H24 H 0.8313 0.5635 0.1135 0.056 Uiso 1 1 calc R . .
C25 C 0.6701(4) 0.57926(14) 0.01176(18) 0.0470(8) Uani 1 1 d . . .
H25 H 0.6450 0.5440 -0.0014 0.056 Uiso 1 1 calc R . .
C26 C 0.5957(4) 0.61794(13) -0.0387(2) 0.0481(8) Uani 1 1 d . . .
H26 H 0.5248 0.6096 -0.0868 0.058 Uiso 1 1 calc R . .
C27 C 0.6290(4) 0.66969(13) -0.01614(18) 0.0436(8) Uani 1 1 d . . .
H27 H 0.5769 0.6964 -0.0498 0.052 Uiso 1 1 calc R . .
C28 C 0.7358(4) 0.68406(13) 0.05392(17) 0.0423(7) Uani 1 1 d . . .
C29 C 0.7595(3) 0.73945(13) 0.07389(17) 0.0397(7) Uani 1 1 d . . .
C30 C 0.7427(3) 0.78231(13) 0.02715(17) 0.0410(7) Uani 1 1 d . . .
H30 H 0.7186 0.7804 -0.0232 0.049 Uiso 1 1 calc R . .
C31 C 0.7678(3) 0.82728(12) 0.06798(16) 0.0343(6) Uani 1 1 d . . .
C32 C 0.7605(4) 0.88259(15) 0.04289(19) 0.0490(9) Uani 1 1 d . . .
C33 C 0.8191(4) 0.89591(14) -0.00407(18) 0.0470(8) Uani 1 1 d . . .
H33 H 0.8613 0.8697 -0.0203 0.056 Uiso 1 1 calc R . .
C34 C 0.8159(3) 0.94753(12) -0.02734(18) 0.0417(8) Uani 1 1 d . . .
H34 H 0.8547 0.9555 -0.0596 0.050 Uiso 1 1 calc R . .
C35 C 0.7572(4) 0.98683(14) -0.00404(19) 0.0510(9) Uani 1 1 d . . .
H35 H 0.7587 1.0218 -0.0184 0.061 Uiso 1 1 calc R . .
C36 C 0.6957(4) 0.97403(13) 0.04114(17) 0.0439(8) Uani 1 1 d . . .
H36 H 0.6524 1.0007 0.0561 0.053 Uiso 1 1 calc R . .
C37 C 0.6960(4) 0.92310(14) 0.0649(2) 0.0563(9) Uani 1 1 d . . .
H37 H 0.6535 0.9155 0.0956 0.068 Uiso 1 1 calc R . .
C38 C 0.5348(4) 0.72131(14) 0.3122(2) 0.0513(9) Uani 1 1 d . . .
H38 H 0.6358 0.7164 0.3360 0.062 Uiso 1 1 calc R . .
C39 C 0.4446(4) 0.68455(14) 0.31979(19) 0.0470(8) Uani 1 1 d . . .
H39 H 0.4855 0.6544 0.3485 0.056 Uiso 1 1 calc R . .
C40 C 0.2956(4) 0.69110(12) 0.28611(19) 0.0458(8) Uani 1 1 d . . .
H40 H 0.2363 0.6656 0.2918 0.055 Uiso 1 1 calc R . .
C41 C 0.2349(4) 0.73577(13) 0.24377(18) 0.0438(8) Uani 1 1 d . . .
H41 H 0.1342 0.7411 0.2209 0.053 Uiso 1 1 calc R . .
C42 C 0.3243(4) 0.77178(14) 0.23607(18) 0.0472(8) Uani 1 1 d . . .
H42 H 0.2828 0.8020 0.2075 0.057 Uiso 1 1 calc R . .
C43 C 0.4739(3) 0.76577(12) 0.26857(17) 0.0398(7) Uani 1 1 d . . .
C44 C 0.5642(3) 0.80728(12) 0.25670(17) 0.0356(7) Uani 1 1 d . . .
C45 C 0.5440(4) 0.86078(13) 0.25602(17) 0.0424(7) Uani 1 1 d . . .
H45 H 0.4722 0.8783 0.2634 0.051 Uiso 1 1 calc R . .
C46 C 0.6502(3) 0.88385(12) 0.24235(18) 0.0388(7) Uani 1 1 d . . .
C47 C 0.6773(4) 0.93962(13) 0.23599(19) 0.0444(8) Uani 1 1 d . . .
C48 C 0.5601(4) 0.97335(13) 0.19782(18) 0.0451(8) Uani 1 1 d . . .
H48 H 0.4655 0.9598 0.1776 0.054 Uiso 1 1 calc R . .
C49 C 0.5799(4) 1.02698(14) 0.1888(2) 0.0512(9) Uani 1 1 d . . .
H49 H 0.5005 1.0493 0.1629 0.061 Uiso 1 1 calc R . .
C50 C 0.7207(4) 1.04571(14) 0.2195(2) 0.0493(8) Uani 1 1 d . . .
H50 H 0.7359 1.0813 0.2133 0.059 Uiso 1 1 calc R . .
C51 C 0.8393(4) 1.01410(14) 0.25891(19) 0.0503(9) Uani 1 1 d . . .
H51 H 0.9334 1.0282 0.2798 0.060 Uiso 1 1 calc R . .
C52 C 0.8181(4) 0.96144(13) 0.26728(18) 0.0435(8) Uani 1 1 d . . .
H52 H 0.8986 0.9398 0.2942 0.052 Uiso 1 1 calc R . .
C53 C 0.9368(4) 0.65117(13) 0.32048(18) 0.0416(8) Uani 1 1 d . . .
C54 C 1.0242(4) 0.60473(13) 0.36927(18) 0.0466(8) Uani 1 1 d . . .
H54A H 1.0681 0.5853 0.3438 0.070 Uiso 1 1 d R . .
H54B H 0.9607 0.5816 0.3789 0.070 Uiso 1 1 d R . .
H54C H 1.0995 0.6181 0.4157 0.070 Uiso 1 1 d R . .
Co1 Co 0.80502(4) 0.728249(15) 0.24452(2) 0.02992(11) Uani 1 1 d . . .
N1 N 0.9906(2) 0.78069(9) 0.31174(13) 0.0309(5) Uani 1 1 d . . .
N2 N 0.9927(3) 0.82451(10) 0.27307(13) 0.0400(6) Uani 1 1 d . . .
N3 N 0.7970(3) 0.75832(10) 0.14267(13) 0.0354(6) Uani 1 1 d . . .
N4 N 0.8027(3) 0.81208(10) 0.13832(14) 0.0376(6) Uani 1 1 d . . .
N5 N 0.6796(3) 0.79586(10) 0.24535(13) 0.0329(5) Uani 1 1 d . . .
N6 N 0.7313(3) 0.84357(9) 0.23590(13) 0.0324(5) Uani 1 1 d . . .
N7 N 0.6108(3) 0.68083(10) 0.18229(15) 0.0395(6) Uani 1 1 d . . .
Ni1 Ni 0.0000 0.5000 0.0000 0.04865(17) Uani 1 2 d S . .
O1 O 0.8529(3) 0.67360(9) 0.33976(13) 0.0496(6) Uani 1 1 d . . .
O2 O 0.9559(2) 0.66547(9) 0.27136(12) 0.0444(5) Uani 1 1 d . . .
S1 S -0.05693(10) 0.57687(4) -0.04627(5) 0.0508(2) Uani 1 1 d . . .
S2 S 0.21180(10) 0.52662(3) 0.07666(5) 0.0501(2) Uani 1 1 d . . .

loop_
_atom_site_aniso_label
_atom_site_aniso_U_11
_atom_site_aniso_U_22
_atom_site_aniso_U_33
_atom_site_aniso_U_23
_atom_site_aniso_U_13
_atom_site_aniso_U_12
B1 0.0241(16) 0.0372(19) 0.0395(18) -0.0006(15) 0.0163(14) -0.0049(13)
C1 0.045(2) 0.0402(19) 0.047(2) 0.0069(15) -0.0053(16) -0.0231(15)
C2 0.0382(18) 0.047(2) 0.0415(18) 0.0022(15) 0.0040(14) -0.0198(15)
C3 0.0341(16) 0.0355(17) 0.0384(16) -0.0020(13) 0.0155(14) -0.0134(13)
C4 0.0338(17) 0.0430(18) 0.0356(16) 0.0039(14) 0.0006(13) 0.0019(14)
C5 0.0453(18) 0.0316(16) 0.0361(16) 0.0007(13) 0.0106(14) -0.0101(13)
C6 0.0370(17) 0.0365(18) 0.0376(16) 0.0015(13) 0.0035(14) -0.0073(13)
C7 0.0345(17) 0.0399(18) 0.0389(17) 0.0043(14) -0.0022(14) -0.0042(13)
C8 0.0455(19) 0.0403(18) 0.0404(18) 0.0024(14) 0.0141(15) -0.0033(14)
C9 0.046(2) 0.0386(19) 0.050(2) 0.0104(15) 0.0053(16) 0.0082(15)
C10 0.0405(19) 0.0411(19) 0.0474(19) 0.0145(15) -0.0003(16) -0.0120(15)
C11 0.0402(18) 0.051(2) 0.0386(17) 0.0002(15) 0.0158(15) -0.0192(15)
C12 0.0377(17) 0.0408(18) 0.0407(17) -0.0059(14) 0.0100(14) -0.0139(14)
C13 0.0340(16) 0.0373(17) 0.0320(15) -0.0006(13) 0.0065(13) -0.0097(13)
C14 0.0315(16) 0.0367(16) 0.0322(15) -0.0020(13) 0.0085(13) -0.0043(12)
C15 0.0345(17) 0.0370(17) 0.0497(19) -0.0074(15) 0.0074(15) -0.0062(14)
C16 0.0303(16) 0.0299(16) 0.0497(18) -0.0043(13) 0.0160(14) -0.0051(12)
C17 0.0275(15) 0.0339(17) 0.0461(17) 0.0033(14) 0.0145(14) -0.0004(12)
C18 0.0465(19) 0.0420(19) 0.0429(18) -0.0023(14) 0.0131(15) -0.0104(15)
C19 0.050(2) 0.0425(19) 0.0464(19) -0.0127(15) 0.0165(16) -0.0159(15)
C20 0.048(2) 0.0381(18) 0.052(2) 0.0142(15) 0.0194(17) -0.0078(15)
C21 0.0486(19) 0.0375(18) 0.0427(18) 0.0187(15) 0.0154(16) 0.0024(15)
C22 0.0432(18) 0.0393(18) 0.0495(19) 0.0045(15) 0.0196(15) -0.0060(14)
C23 0.0476(19) 0.0404(18) 0.0420(18) -0.0151(15) 0.0169(15) -0.0065(15)
C24 0.0421(18) 0.0441(19) 0.0446(18) -0.0160(15) 0.0126(15) -0.0046(15)
C25 0.0455(19) 0.0442(19) 0.0450(19) -0.0175(16) 0.0156(16) -0.0158(15)
C26 0.048(2) 0.0404(19) 0.0470(19) -0.0170(15) 0.0143(16) -0.0072(15)
C27 0.0435(18) 0.0413(19) 0.0401(17) -0.0131(14) 0.0144(15) -0.0075(14)
C28 0.0426(18) 0.0406(18) 0.0402(17) -0.0093(14) 0.0164(15) -0.0069(14)
C29 0.0329(16) 0.0443(19) 0.0404(17) -0.0020(14) 0.0159(14) 0.0066(13)
C30 0.0387(17) 0.051(2) 0.0277(15) 0.0038(14) 0.0108(13) 0.0025(14)
C31 0.0227(14) 0.0426(17) 0.0394(16) 0.0089(14) 0.0159(13) 0.0048(12)
C32 0.0390(19) 0.062(2) 0.0427(18) 0.0198(16) 0.0164(16) 0.0098(16)
C33 0.0464(19) 0.051(2) 0.0419(18) 0.0171(15) 0.0188(16) 0.0160(16)
C34 0.0432(18) 0.0399(18) 0.0454(18) 0.0185(14) 0.0234(15) 0.0172(14)
C35 0.059(2) 0.0363(19) 0.056(2) 0.0131(16) 0.0254(18) 0.0124(16)
C36 0.051(2) 0.0387(18) 0.0365(17) 0.0143(14) 0.0157(15) 0.0172(15)
C37 0.050(2) 0.043(2) 0.065(2) 0.0157(18) 0.0179(18) 0.0141(17)
C38 0.0418(19) 0.048(2) 0.057(2) -0.0030(17) 0.0163(17) -0.0043(16)
C39 0.044(2) 0.0440(19) 0.051(2) 0.0007(15) 0.0204(16) -0.0096(15)
C40 0.050(2) 0.0329(17) 0.056(2) -0.0191(15) 0.0256(17) -0.0139(15)
C41 0.0452(19) 0.0408(19) 0.0428(18) -0.0149(14) 0.0182(15) -0.0138(15)
C42 0.046(2) 0.0462(19) 0.0428(18) -0.0085(15) 0.0152(16) -0.0059(15)
C43 0.0342(17) 0.0383(17) 0.0398(17) -0.0107(14) 0.0111(14) -0.0089(13)
C44 0.0270(15) 0.0397(17) 0.0395(16) -0.0073(13) 0.0148(13) -0.0060(12)
C45 0.0363(17) 0.050(2) 0.0381(17) -0.0019(14) 0.0153(14) 0.0034(14)
C46 0.0338(16) 0.0352(17) 0.0429(17) -0.0018(13) 0.0141(14) 0.0026(13)
C47 0.052(2) 0.0341(17) 0.0485(19) 0.0046(14) 0.0241(16) 0.0022(14)
C48 0.0468(19) 0.0433(19) 0.0469(19) 0.0060(15) 0.0231(16) 0.0038(15)
C49 0.049(2) 0.046(2) 0.053(2) 0.0088(16) 0.0182(17) 0.0102(16)
C50 0.051(2) 0.0412(19) 0.056(2) 0.0022(16) 0.0249(18) 0.0007(16)
C51 0.045(2) 0.050(2) 0.053(2) 0.0042(16) 0.0206(17) -0.0060(16)
C52 0.0461(19) 0.0395(18) 0.0450(18) -0.0046(14) 0.0211(16) -0.0041(15)
C53 0.0381(18) 0.0376(18) 0.0337(17) 0.0008(14) 0.0035(14) -0.0055(14)
C54 0.049(2) 0.0412(19) 0.0445(18) -0.0017(15) 0.0174(16) -0.0015(15)
Co1 0.02489(19) 0.0308(2) 0.0334(2) -0.00293(16) 0.01282(16) -0.00747(15)
N1 0.0279(12) 0.0284(13) 0.0329(12) 0.0011(10) 0.0110(10) -0.0029(9)
N2 0.0420(15) 0.0351(14) 0.0325(13) -0.0007(11) 0.0085(11) -0.0099(11)
N3 0.0333(13) 0.0400(15) 0.0350(13) 0.0043(11) 0.0176(11) 0.0015(11)
N4 0.0389(14) 0.0384(15) 0.0362(13) 0.0048(11) 0.0179(12) -0.0004(11)
N5 0.0294(13) 0.0369(13) 0.0340(13) -0.0025(10) 0.0160(11) -0.0062(10)
N6 0.0295(13) 0.0290(13) 0.0410(14) -0.0032(10) 0.0183(11) -0.0062(10)
N7 0.0300(13) 0.0288(13) 0.0490(15) -0.0019(11) 0.0091(12) -0.0065(10)
Ni1 0.0423(3) 0.0444(4) 0.0417(3) -0.0016(3) 0.0045(3) -0.0157(3)
O1 0.0480(14) 0.0484(14) 0.0464(13) 0.0093(11) 0.0168(12) -0.0009(11)
O2 0.0448(13) 0.0436(13) 0.0352(12) -0.0010(10) 0.0104(10) 0.0037(10)
S1 0.0440(5) 0.0456(5) 0.0428(5) 0.0008(4) 0.0032(4) -0.0159(4)
S2 0.0434(5) 0.0443(5) 0.0432(5) 0.0003(4) 0.0037(4) -0.0157(4)

loop_
_atom_type_symbol
_atom_type_description
_atom_type_scat_dispersion_real
_atom_type_scat_dispersion_imag
_atom_type_scat_source
C C 0.0033 0.0016 'International Tables Vol C Tables 4.2.6.8 and 6.1.1.4'
H H 0.0000 0.0000 'International Tables Vol C Tables 4.2.6.8 and 6.1.1.4'
N N 0.0061 0.0033 'International Tables Vol C Tables 4.2.6.8 and 6.1.1.4'
Co Co 0.3494 0.9721 'International Tables Vol C Tables 4.2.6.8 and 6.1.1.4'
B B 0.0013 0.0007 'International Tables Vol C Tables 4.2.6.8 and 6.1.1.4'
Ni Ni 0.3393 1.1124 'International Tables Vol C Tables 4.2.6.8 and 6.1.1.4'
O O 0.0106 0.0060 'International Tables Vol C Tables 4.2.6.8 and 6.1.1.4'
S S 0.1246 0.1234 'International Tables Vol C Tables 4.2.6.8 and 6.1.1.4'

loop_
_geom_angle_atom_site_label_1
_geom_angle_atom_site_label_2
_geom_angle_atom_site_label_3
_geom_angle
_geom_angle_site_symmetry_1
_geom_angle_site_symmetry_3
_geom_angle_publ_flag
N4 B1 N6 110.6(2) . . ?
N4 B1 N2 110.6(2) . . ?
N6 B1 N2 107.6(2) . . ?
N4 B1 H1A 109.4 . . ?
N6 B1 H1A 109.5 . . ?
N2 B1 H1A 109.2 . . ?
C2 C1 S1 123.8(3) . . ?
C2 C1 H1 118.1 . . ?
S1 C1 H1 118.1 . . ?
C1 C2 C3 123.8(3) . . ?
C1 C2 S2 115.4(2) . . ?
C3 C2 S2 120.8(2) . . ?
C4 C3 C6 116.4(3) . . ?
C4 C3 C2 122.9(3) . . ?
C6 C3 C2 120.7(3) . . ?
C3 C4 C5 121.2(3) . . ?
C3 C4 H4 119.4 . . ?
C5 C4 H4 119.4 . . ?
N7 C5 C4 123.9(3) . . ?
N7 C5 H5 118.1 . . ?
C4 C5 H5 118.1 . . ?
C3 C6 C7 119.2(3) . . ?
C3 C6 H6 120.4 . . ?
C7 C6 H6 120.4 . . ?
N7 C7 C6 124.2(3) . . ?
N7 C7 H7 117.9 . . ?
C6 C7 H7 117.9 . . ?
C13 C8 C9 120.1(3) . . ?
C13 C8 H8 119.9 . . ?
C9 C8 H8 119.9 . . ?
C10 C9 C8 121.5(3) . . ?
C10 C9 H9 119.2 . . ?
C8 C9 H9 119.2 . . ?
C9 C10 C11 119.2(3) . . ?
C9 C10 H10 120.4 . . ?
C11 C10 H10 120.4 . . ?
C12 C11 C10 120.7(3) . . ?
C12 C11 H11 119.6 . . ?
C10 C11 H11 119.6 . . ?
C11 C12 C13 120.0(3) . . ?
C11 C12 H12 120.0 . . ?
C13 C12 H12 120.0 . . ?
C8 C13 C12 118.4(3) . . ?
C8 C13 C14 120.6(3) . . ?
C12 C13 C14 120.7(3) . . ?
N1 C14 C15 109.0(3) . . ?
N1 C14 C13 125.8(3) . . ?
C15 C14 C13 125.1(3) . . ?
C16 C15 C14 107.2(3) . . ?
C16 C15 H15 126.4 . . ?
C14 C15 H15 126.4 . . ?
C15 C16 N2 107.2(3) . . ?
C15 C16 C17 129.7(3) . . ?
N2 C16 C17 123.0(3) . . ?
C22 C17 C18 117.0(3) . . ?
C22 C17 C16 123.6(3) . . ?
C18 C17 C16 119.4(3) . . ?
C19 C18 C17 121.2(3) . . ?
C19 C18 H18 119.4 . . ?
C17 C18 H18 119.4 . . ?
C18 C19 C20 120.3(3) . . ?
C18 C19 H19 119.9 . . ?
C20 C19 H19 119.9 . . ?
C21 C20 C19 120.0(3) . . ?
C21 C20 H20 120.0 . . ?
C19 C20 H20 120.0 . . ?
C20 C21 C22 120.9(3) . . ?
C20 C21 H21 119.5 . . ?
C22 C21 H21 119.5 . . ?
C21 C22 C17 120.6(3) . . ?
C21 C22 H22 119.7 . . ?
C17 C22 H22 119.7 . . ?
C28 C23 C24 120.6(3) . . ?
C28 C23 H23 119.7 . . ?
C24 C23 H23 119.7 . . ?
C25 C24 C23 119.1(3) . . ?
C25 C24 H24 120.5 . . ?
C23 C24 H24 120.5 . . ?
C24 C25 C26 122.0(3) . . ?
C24 C25 H25 119.0 . . ?
C26 C25 H25 119.0 . . ?
C25 C26 C27 117.7(3) . . ?
C25 C26 H26 121.1 . . ?
C27 C26 H26 121.1 . . ?
C26 C27 C28 123.2(3) . . ?
C26 C27 H27 118.4 . . ?
C28 C27 H27 118.4 . . ?
C23 C28 C27 117.3(3) . . ?
C23 C28 C29 123.2(3) . . ?
C27 C28 C29 119.5(3) . . ?
N3 C29 C30 108.2(3) . . ?
N3 C29 C28 124.2(3) . . ?
C30 C29 C28 127.6(3) . . ?
C31 C30 C29 107.9(3) . . ?
C31 C30 H30 126.0 . . ?
C29 C30 H30 126.0 . . ?
N4 C31 C30 106.6(3) . . ?
N4 C31 C32 125.2(3) . . ?
C30 C31 C32 128.1(3) . . ?
C33 C32 C37 117.7(3) . . ?
C33 C32 C31 119.8(3) . . ?
C37 C32 C31 122.5(3) . . ?
C34 C33 C32 121.0(3) . . ?
C34 C33 H33 119.5 . . ?
C32 C33 H33 119.5 . . ?
C35 C34 C33 121.1(3) . . ?
C35 C34 H34 119.5 . . ?
C33 C34 H34 119.5 . . ?
C34 C35 C36 118.6(3) . . ?
C34 C35 H35 120.7 . . ?
C36 C35 H35 120.7 . . ?
C35 C36 C37 121.8(3) . . ?
C35 C36 H36 119.1 . . ?
C37 C36 H36 119.1 . . ?
C36 C37 C32 119.8(4) . . ?
C36 C37 H37 120.1 . . ?
C32 C37 H37 120.1 . . ?
C39 C38 C43 119.2(3) . . ?
C39 C38 H38 120.4 . . ?
C43 C38 H38 120.4 . . ?
C38 C39 C40 121.7(3) . . ?
C38 C39 H39 119.2 . . ?
C40 C39 H39 119.2 . . ?
C39 C40 C41 119.3(3) . . ?
C39 C40 H40 120.4 . . ?
C41 C40 H40 120.4 . . ?
C42 C41 C40 118.8(3) . . ?
C42 C41 H41 120.6 . . ?
C40 C41 H41 120.6 . . ?
C41 C42 C43 122.9(3) . . ?
C41 C42 H42 118.5 . . ?
C43 C42 H42 118.5 . . ?
C42 C43 C38 118.1(3) . . ?
C42 C43 C44 119.4(3) . . ?
C38 C43 C44 122.5(3) . . ?
N5 C44 C45 110.7(3) . . ?
N5 C44 C43 123.0(3) . . ?
C45 C44 C43 126.2(3) . . ?
C44 C45 C46 106.7(3) . . ?
C44 C45 H45 126.6 . . ?
C46 C45 H45 126.6 . . ?
N6 C46 C45 106.6(3) . . ?
N6 C46 C47 124.3(3) . . ?
C45 C46 C47 129.1(3) . . ?
C48 C47 C52 117.8(3) . . ?
C48 C47 C46 119.4(3) . . ?
C52 C47 C46 122.9(3) . . ?
C47 C48 C49 121.8(3) . . ?
C47 C48 H48 119.1 . . ?
C49 C48 H48 119.1 . . ?
C50 C49 C48 117.7(3) . . ?
C50 C49 H49 121.2 . . ?
C48 C49 H49 121.2 . . ?
C51 C50 C49 122.5(3) . . ?
C51 C50 H50 118.7 . . ?
C49 C50 H50 118.7 . . ?
C50 C51 C52 119.1(3) . . ?
C50 C51 H51 120.4 . . ?
C52 C51 H51 120.4 . . ?
C51 C52 C47 121.1(3) . . ?
C51 C52 H52 119.4 . . ?
C47 C52 H52 119.4 . . ?
O2 C53 O1 123.3(3) . . ?
O2 C53 C54 120.6(3) . . ?
O1 C53 C54 115.9(3) . . ?
O2 C53 Co1 58.80(18) . . ?
O1 C53 Co1 64.57(17) . . ?
C54 C53 Co1 177.6(2) . . ?
C53 C54 H54A 109.2 . . ?
C53 C54 H54B 109.9 . . ?
H54A C54 H54B 109.5 . . ?
C53 C54 H54C 109.3 . . ?
H54A C54 H54C 109.5 . . ?
H54B C54 H54C 109.5 . . ?
O2 Co1 N5 166.25(9) . . ?
O2 Co1 N3 101.96(9) . . ?
N5 Co1 N3 88.33(9) . . ?
O2 Co1 N7 96.25(9) . . ?
N5 Co1 N7 92.55(9) . . ?
N3 Co1 N7 91.33(10) . . ?
O2 Co1 N1 87.99(9) . . ?
N5 Co1 N1 82.69(9) . . ?
N3 Co1 N1 90.92(9) . . ?
N7 Co1 N1 174.68(10) . . ?
O2 Co1 O1 58.06(9) . . ?
N5 Co1 O1 112.24(9) . . ?
N3 Co1 O1 159.37(10) . . ?
N7 Co1 O1 86.32(9) . . ?
N1 Co1 O1 93.24(9) . . ?
O2 Co1 C53 27.97(10) . . ?
N5 Co1 C53 141.66(11) . . ?
N3 Co1 C53 129.71(11) . . ?
N7 Co1 C53 91.23(10) . . ?
N1 Co1 C53 91.04(9) . . ?
O1 Co1 C53 30.10(10) . . ?
C14 N1 N2 106.7(2) . . ?
C14 N1 Co1 139.1(2) . . ?
N2 N1 Co1 111.97(16) . . ?
C16 N2 N1 109.9(2) . . ?
C16 N2 B1 128.6(3) . . ?
N1 N2 B1 119.9(2) . . ?
C29 N3 N4 106.6(2) . . ?
C29 N3 Co1 136.6(2) . . ?
N4 N3 Co1 115.32(18) . . ?
C31 N4 N3 110.6(2) . . ?
C31 N4 B1 129.8(3) . . ?
N3 N4 B1 119.6(2) . . ?
C44 N5 N6 105.6(2) . . ?
C44 N5 Co1 139.2(2) . . ?
N6 N5 Co1 115.09(17) . . ?
C46 N6 N5 110.4(2) . . ?
C46 N6 B1 128.8(3) . . ?
N5 N6 B1 120.2(2) . . ?
C5 N7 C7 115.1(3) . . ?
C5 N7 Co1 120.9(2) . . ?
C7 N7 Co1 123.9(2) . . ?
S1 Ni1 S1 180.000(19) . 3_565 ?
S1 Ni1 S2 89.19(3) . 3_565 ?
S1 Ni1 S2 90.81(3) 3_565 3_565 ?
S1 Ni1 S2 90.81(3) . . ?
S1 Ni1 S2 89.19(3) 3_565 . ?
S2 Ni1 S2 180.00(5) 3_565 . ?
C53 O1 Co1 85.34(19) . . ?
C53 O2 Co1 93.2(2) . . ?
C1 S1 Ni1 103.69(13) . . ?
C2 S2 Ni1 106.28(11) . . ?

loop_
_geom_bond_atom_site_label_1
_geom_bond_atom_site_label_2
_geom_bond_distance
_geom_bond_site_symmetry_2
_geom_bond_publ_flag
B1 N4 1.537(4) . ?
B1 N6 1.539(4) . ?
B1 N2 1.542(4) . ?
B1 H1A 0.9800 . ?
C1 C2 1.360(5) . ?
C1 S1 1.659(3) . ?
C1 H1 0.9300 . ?
C2 C3 1.482(4) . ?
C2 S2 1.691(3) . ?
C3 C4 1.332(4) . ?
C3 C6 1.364(4) . ?
C4 C5 1.377(4) . ?
C4 H4 0.9300 . ?
C5 N7 1.304(4) . ?
C5 H5 0.9300 . ?
C6 C7 1.384(4) . ?
C6 H6 0.9300 . ?
C7 N7 1.318(4) . ?
C7 H7 0.9300 . ?
C8 C13 1.380(5) . ?
C8 C9 1.387(5) . ?
C8 H8 0.9300 . ?
C9 C10 1.341(5) . ?
C9 H9 0.9300 . ?
C10 C11 1.385(5) . ?
C10 H10 0.9300 . ?
C11 C12 1.375(4) . ?
C11 H11 0.9300 . ?
C12 C13 1.397(4) . ?
C12 H12 0.9300 . ?
C13 C14 1.463(4) . ?
C14 N1 1.341(4) . ?
C14 C15 1.386(4) . ?
C15 C16 1.355(4) . ?
C15 H15 0.9300 . ?
C16 N2 1.358(4) . ?
C16 C17 1.460(4) . ?
C17 C22 1.390(4) . ?
C17 C18 1.395(4) . ?
C18 C19 1.359(5) . ?
C18 H18 0.9300 . ?
C19 C20 1.371(5) . ?
C19 H19 0.9300 . ?
C20 C21 1.338(5) . ?
C20 H20 0.9300 . ?
C21 C22 1.376(4) . ?
C21 H21 0.9300 . ?
C22 H22 0.9300 . ?
C23 C28 1.371(5) . ?
C23 C24 1.405(4) . ?
C23 H23 0.9300 . ?
C24 C25 1.356(4) . ?
C24 H24 0.9300 . ?
C25 C26 1.361(5) . ?
C25 H25 0.9300 . ?
C26 C27 1.371(4) . ?
C26 H26 0.9300 . ?
C27 C28 1.379(4) . ?
C27 H27 0.9300 . ?
C28 C29 1.442(4) . ?
C29 N3 1.344(4) . ?
C29 C30 1.391(4) . ?
C30 C31 1.354(4) . ?
C30 H30 0.9300 . ?
C31 N4 1.349(4) . ?
C31 C32 1.473(5) . ?
C32 C33 1.380(5) . ?
C32 C37 1.398(5) . ?
C33 C34 1.378(4) . ?
C33 H33 0.9300 . ?
C34 C35 1.353(5) . ?
C34 H34 0.9300 . ?
C35 C36 1.369(5) . ?
C35 H35 0.9300 . ?
C36 C37 1.370(5) . ?
C36 H36 0.9300 . ?
C37 H37 0.9300 . ?
C38 C39 1.370(5) . ?
C38 C43 1.383(5) . ?
C38 H38 0.9300 . ?
C39 C40 1.371(5) . ?
C39 H39 0.9300 . ?
C40 C41 1.376(5) . ?
C40 H40 0.9300 . ?
C41 C42 1.352(5) . ?
C41 H41 0.9300 . ?
C42 C43 1.377(5) . ?
C42 H42 0.9300 . ?
C43 C44 1.492(4) . ?
C44 N5 1.342(4) . ?
C44 C45 1.363(4) . ?
C45 C46 1.375(5) . ?
C45 H45 0.9300 . ?
C46 N6 1.359(4) . ?
C46 C47 1.450(4) . ?
C47 C48 1.384(5) . ?
C47 C52 1.399(5) . ?
C48 C49 1.391(5) . ?
C48 H48 0.9300 . ?
C49 C50 1.371(5) . ?
C49 H49 0.9300 . ?
C50 C51 1.364(5) . ?
C50 H50 0.9300 . ?
C51 C52 1.368(5) . ?
C51 H51 0.9300 . ?
C52 H52 0.9300 . ?
C53 O2 1.154(4) . ?
C53 O1 1.237(4) . ?
C53 C54 1.527(4) . ?
C53 Co1 2.458(3) . ?
C54 H54A 0.9600 . ?
C54 H54B 0.9600 . ?
C54 H54C 0.9600 . ?
Co1 O2 2.106(2) . ?
Co1 N5 2.143(3) . ?
Co1 N3 2.157(2) . ?
Co1 N7 2.164(2) . ?
Co1 N1 2.201(2) . ?
Co1 O1 2.227(2) . ?
N1 N2 1.358(3) . ?
N3 N4 1.360(3) . ?
N5 N6 1.363(3) . ?
Ni1 S1 2.1121(9) . ?
Ni1 S1 2.1121(9) 3_565 ?
Ni1 S2 2.1172(8) 3_565 ?
Ni1 S2 2.1172(8) . ?

loop_
_geom_torsion_atom_site_label_1
_geom_torsion_atom_site_label_2
_geom_torsion_atom_site_label_3
_geom_torsion_atom_site_label_4
_geom_torsion
_geom_torsion_site_symmetry_1
_geom_torsion_site_symmetry_2
_geom_torsion_site_symmetry_3
_geom_torsion_site_symmetry_4
_geom_torsion_publ_flag
S1 C1 C2 C3 178.7(3) . . . . ?
S1 C1 C2 S2 -1.9(5) . . . . ?
C1 C2 C3 C4 -2.8(6) . . . . ?
S2 C2 C3 C4 177.9(3) . . . . ?
C1 C2 C3 C6 177.9(4) . . . . ?
S2 C2 C3 C6 -1.5(5) . . . . ?
C6 C3 C4 C5 1.0(5) . . . . ?
C2 C3 C4 C5 -178.4(3) . . . . ?
C3 C4 C5 N7 0.3(6) . . . . ?
C4 C3 C6 C7 -0.3(5) . . . . ?
C2 C3 C6 C7 179.1(3) . . . . ?
C3 C6 C7 N7 -1.9(6) . . . . ?
C13 C8 C9 C10 -1.8(5) . . . . ?
C8 C9 C10 C11 0.9(5) . . . . ?
C9 C10 C11 C12 0.6(5) . . . . ?
C10 C11 C12 C13 -1.1(5) . . . . ?
C9 C8 C13 C12 1.2(5) . . . . ?
C9 C8 C13 C14 174.8(3) . . . . ?
C11 C12 C13 C8 0.2(5) . . . . ?
C11 C12 C13 C14 -173.4(3) . . . . ?
C8 C13 C14 N1 133.7(3) . . . . ?
C12 C13 C14 N1 -52.8(4) . . . . ?
C8 C13 C14 C15 -49.2(5) . . . . ?
C12 C13 C14 C15 124.3(4) . . . . ?
N1 C14 C15 C16 1.0(4) . . . . ?
C13 C14 C15 C16 -176.4(3) . . . . ?
C14 C15 C16 N2 -1.2(4) . . . . ?
C14 C15 C16 C17 -178.2(3) . . . . ?
C15 C16 C17 C22 134.9(4) . . . . ?
N2 C16 C17 C22 -41.8(5) . . . . ?
C15 C16 C17 C18 -43.6(5) . . . . ?
N2 C16 C17 C18 139.7(3) . . . . ?
C22 C17 C18 C19 -0.9(5) . . . . ?
C16 C17 C18 C19 177.7(3) . . . . ?
C17 C18 C19 C20 1.5(6) . . . . ?
C18 C19 C20 C21 0.3(6) . . . . ?
C19 C20 C21 C22 -2.6(6) . . . . ?
C20 C21 C22 C17 3.2(5) . . . . ?
C18 C17 C22 C21 -1.4(5) . . . . ?
C16 C17 C22 C21 -179.9(3) . . . . ?
C28 C23 C24 C25 1.4(5) . . . . ?
C23 C24 C25 C26 2.4(5) . . . . ?
C24 C25 C26 C27 -3.9(5) . . . . ?
C25 C26 C27 C28 1.7(5) . . . . ?
C24 C23 C28 C27 -3.4(5) . . . . ?
C24 C23 C28 C29 176.0(3) . . . . ?
C26 C27 C28 C23 1.9(5) . . . . ?
C26 C27 C28 C29 -177.5(3) . . . . ?
C23 C28 C29 N3 -34.8(5) . . . . ?
C27 C28 C29 N3 144.6(3) . . . . ?
C23 C28 C29 C30 148.1(4) . . . . ?
C27 C28 C29 C30 -32.5(5) . . . . ?
N3 C29 C30 C31 -1.1(4) . . . . ?
C28 C29 C30 C31 176.4(3) . . . . ?
C29 C30 C31 N4 1.5(3) . . . . ?
C29 C30 C31 C32 -178.8(3) . . . . ?
N4 C31 C32 C33 136.8(3) . . . . ?
C30 C31 C32 C33 -42.7(5) . . . . ?
N4 C31 C32 C37 -43.0(5) . . . . ?
C30 C31 C32 C37 137.4(4) . . . . ?
C37 C32 C33 C34 1.0(5) . . . . ?
C31 C32 C33 C34 -178.9(3) . . . . ?
C32 C33 C34 C35 1.0(5) . . . . ?
C33 C34 C35 C36 -2.4(5) . . . . ?
C34 C35 C36 C37 2.0(5) . . . . ?
C35 C36 C37 C32 0.0(5) . . . . ?
C33 C32 C37 C36 -1.4(5) . . . . ?
C31 C32 C37 C36 178.5(3) . . . . ?
C43 C38 C39 C40 -0.9(5) . . . . ?
C38 C39 C40 C41 -0.2(5) . . . . ?
C39 C40 C41 C42 0.6(5) . . . . ?
C40 C41 C42 C43 0.2(5) . . . . ?
C41 C42 C43 C38 -1.3(5) . . . . ?
C41 C42 C43 C44 179.5(3) . . . . ?
C39 C38 C43 C42 1.7(5) . . . . ?
C39 C38 C43 C44 -179.3(3) . . . . ?
C42 C43 C44 N5 -140.1(3) . . . . ?
C38 C43 C44 N5 40.8(5) . . . . ?
C42 C43 C44 C45 40.2(5) . . . . ?
C38 C43 C44 C45 -138.8(4) . . . . ?
N5 C44 C45 C46 1.1(4) . . . . ?
C43 C44 C45 C46 -179.2(3) . . . . ?
C44 C45 C46 N6 -0.5(4) . . . . ?
C44 C45 C46 C47 180.0(3) . . . . ?
N6 C46 C47 C48 139.4(3) . . . . ?
C45 C46 C47 C48 -41.2(5) . . . . ?
N6 C46 C47 C52 -40.9(5) . . . . ?
C45 C46 C47 C52 138.5(4) . . . . ?
C52 C47 C48 C49 1.5(5) . . . . ?
C46 C47 C48 C49 -178.8(3) . . . . ?
C47 C48 C49 C50 -0.3(5) . . . . ?
C48 C49 C50 C51 -1.1(6) . . . . ?
C49 C50 C51 C52 1.1(6) . . . . ?
C50 C51 C52 C47 0.2(5) . . . . ?
C48 C47 C52 C51 -1.5(5) . . . . ?
C46 C47 C52 C51 178.8(3) . . . . ?
O1 C53 Co1 O2 178.4(3) . . . . ?
C54 C53 Co1 O2 76(7) . . . . ?
O2 C53 Co1 N5 -163.26(17) . . . . ?
O1 C53 Co1 N5 15.2(3) . . . . ?
C54 C53 Co1 N5 -87(7) . . . . ?
O2 C53 Co1 N3 8.3(2) . . . . ?
O1 C53 Co1 N3 -173.26(16) . . . . ?
C54 C53 Co1 N3 85(7) . . . . ?
O2 C53 Co1 N7 101.1(2) . . . . ?
O1 C53 Co1 N7 -80.50(19) . . . . ?
C54 C53 Co1 N7 177(100) . . . . ?
O2 C53 Co1 N1 -83.8(2) . . . . ?
O1 C53 Co1 N1 94.69(18) . . . . ?
C54 C53 Co1 N1 -7(7) . . . . ?
O2 C53 Co1 O1 -178.4(3) . . . . ?
C54 C53 Co1 O1 -102(7) . . . . ?
C15 C14 N1 N2 -0.5(3) . . . . ?
C13 C14 N1 N2 177.0(3) . . . . ?
C15 C14 N1 Co1 160.2(2) . . . . ?
C13 C14 N1 Co1 -22.4(5) . . . . ?
O2 Co1 N1 C14 -32.4(3) . . . . ?
N5 Co1 N1 C14 137.5(3) . . . . ?
N3 Co1 N1 C14 -134.3(3) . . . . ?
N7 Co1 N1 C14 110.6(10) . . . . ?
O1 Co1 N1 C14 25.4(3) . . . . ?
C53 Co1 N1 C14 -4.6(3) . . . . ?
O2 Co1 N1 N2 127.6(2) . . . . ?
N5 Co1 N1 N2 -62.53(19) . . . . ?
N3 Co1 N1 N2 25.7(2) . . . . ?
N7 Co1 N1 N2 -89.4(10) . . . . ?
O1 Co1 N1 N2 -174.5(2) . . . . ?
C53 Co1 N1 N2 155.4(2) . . . . ?
C15 C16 N2 N1 0.9(4) . . . . ?
C17 C16 N2 N1 178.2(3) . . . . ?
C15 C16 N2 B1 166.0(3) . . . . ?
C17 C16 N2 B1 -16.7(5) . . . . ?
C14 N1 N2 C16 -0.2(3) . . . . ?
Co1 N1 N2 C16 -166.7(2) . . . . ?
C14 N1 N2 B1 -166.8(3) . . . . ?
Co1 N1 N2 B1 26.7(3) . . . . ?
N4 B1 N2 C16 118.2(3) . . . . ?
N6 B1 N2 C16 -120.9(3) . . . . ?
N4 B1 N2 N1 -78.0(3) . . . . ?
N6 B1 N2 N1 42.9(3) . . . . ?
C30 C29 N3 N4 0.2(3) . . . . ?
C28 C29 N3 N4 -177.4(3) . . . . ?
C30 C29 N3 Co1 165.0(2) . . . . ?
C28 C29 N3 Co1 -12.6(5) . . . . ?
O2 Co1 N3 C29 61.0(3) . . . . ?
N5 Co1 N3 C29 -128.1(3) . . . . ?
N7 Co1 N3 C29 -35.6(3) . . . . ?
N1 Co1 N3 C29 149.2(3) . . . . ?
O1 Co1 N3 C29 47.5(4) . . . . ?
C53 Co1 N3 C29 57.1(3) . . . . ?
O2 Co1 N3 N4 -135.18(19) . . . . ?
N5 Co1 N3 N4 35.6(2) . . . . ?
N7 Co1 N3 N4 128.1(2) . . . . ?
N1 Co1 N3 N4 -47.0(2) . . . . ?
O1 Co1 N3 N4 -148.8(2) . . . . ?
C53 Co1 N3 N4 -139.15(19) . . . . ?
C30 C31 N4 N3 -1.4(3) . . . . ?
C32 C31 N4 N3 178.9(3) . . . . ?
C30 C31 N4 B1 176.7(3) . . . . ?
C32 C31 N4 B1 -2.9(5) . . . . ?
C29 N3 N4 C31 0.7(3) . . . . ?
Co1 N3 N4 C31 -167.71(19) . . . . ?
C29 N3 N4 B1 -177.6(2) . . . . ?
Co1 N3 N4 B1 13.9(3) . . . . ?
N6 B1 N4 C31 113.3(3) . . . . ?
N2 B1 N4 C31 -127.6(3) . . . . ?
N6 B1 N4 N3 -68.7(3) . . . . ?
N2 B1 N4 N3 50.4(3) . . . . ?
C45 C44 N5 N6 -1.2(3) . . . . ?
C43 C44 N5 N6 179.1(3) . . . . ?
C45 C44 N5 Co1 174.3(2) . . . . ?
C43 C44 N5 Co1 -5.4(5) . . . . ?
O2 Co1 N5 C44 -86.0(5) . . . . ?
N3 Co1 N5 C44 135.2(3) . . . . ?
N7 Co1 N5 C44 43.9(3) . . . . ?
N1 Co1 N5 C44 -133.7(3) . . . . ?
O1 Co1 N5 C44 -43.2(3) . . . . ?
C53 Co1 N5 C44 -51.3(4) . . . . ?
O2 Co1 N5 N6 89.2(4) . . . . ?
N3 Co1 N5 N6 -49.69(19) . . . . ?
N7 Co1 N5 N6 -140.95(19) . . . . ?
N1 Co1 N5 N6 41.45(18) . . . . ?
O1 Co1 N5 N6 131.98(18) . . . . ?
C53 Co1 N5 N6 123.8(2) . . . . ?
C45 C46 N6 N5 -0.2(3) . . . . ?
C47 C46 N6 N5 179.4(3) . . . . ?
C45 C46 N6 B1 169.9(3) . . . . ?
C47 C46 N6 B1 -10.5(5) . . . . ?
C44 N5 N6 C46 0.8(3) . . . . ?
Co1 N5 N6 C46 -175.89(19) . . . . ?
C44 N5 N6 B1 -170.3(2) . . . . ?
Co1 N5 N6 B1 13.0(3) . . . . ?
N4 B1 N6 C46 -117.9(3) . . . . ?
N2 B1 N6 C46 121.2(3) . . . . ?
N4 B1 N6 N5 51.3(3) . . . . ?
N2 B1 N6 N5 -69.5(3) . . . . ?
C4 C5 N7 C7 -2.3(5) . . . . ?
C4 C5 N7 Co1 -178.3(3) . . . . ?
C6 C7 N7 C5 3.1(5) . . . . ?
C6 C7 N7 Co1 178.9(3) . . . . ?
O2 Co1 N7 C5 -152.3(3) . . . . ?
N5 Co1 N7 C5 38.2(3) . . . . ?
N3 Co1 N7 C5 -50.2(3) . . . . ?
N1 Co1 N7 C5 64.9(11) . . . . ?
O1 Co1 N7 C5 150.4(3) . . . . ?
C53 Co1 N7 C5 -179.9(3) . . . . ?
O2 Co1 N7 C7 32.1(3) . . . . ?
N5 Co1 N7 C7 -137.3(3) . . . . ?
N3 Co1 N7 C7 134.3(3) . . . . ?
N1 Co1 N7 C7 -110.7(10) . . . . ?
O1 Co1 N7 C7 -25.2(3) . . . . ?
C53 Co1 N7 C7 4.5(3) . . . . ?
O2 C53 O1 Co1 1.6(3) . . . . ?
C54 C53 O1 Co1 177.4(2) . . . . ?
O2 Co1 O1 C53 -0.86(17) . . . . ?
N5 Co1 O1 C53 -169.89(17) . . . . ?
N3 Co1 O1 C53 14.8(4) . . . . ?
N7 Co1 O1 C53 98.85(19) . . . . ?
N1 Co1 O1 C53 -86.46(19) . . . . ?
O1 C53 O2 Co1 -1.7(3) . . . . ?
C54 C53 O2 Co1 -177.3(3) . . . . ?
N5 Co1 O2 C53 48.7(5) . . . . ?
N3 Co1 O2 C53 -173.48(19) . . . . ?
N7 Co1 O2 C53 -80.8(2) . . . . ?
N1 Co1 O2 C53 96.0(2) . . . . ?
O1 Co1 O2 C53 0.92(19) . . . . ?
C2 C1 S1 Ni1 1.5(4) . . . . ?
S1 Ni1 S1 C1 -38(9) 3_565 . . . ?
S2 Ni1 S1 C1 179.58(16) 3_565 . . . ?
S2 Ni1 S1 C1 -0.42(16) . . . . ?
C1 C2 S2 Ni1 1.2(3) . . . . ?
C3 C2 S2 Ni1 -179.4(2) . . . . ?
S1 Ni1 S2 C2 -0.34(14) . . . . ?
S1 Ni1 S2 C2 179.66(14) 3_565 . . . ?
S2 Ni1 S2 C2 -103(100) 3_565 . . . ?
